data_1530564
loop_
_publ_author_name
'Pena, O.'
'Horyn, R.'
'Padiou, J.'
'Geantet, C.'
'Gougeon, P.'
'Sergent, M.'

_publ_section_title
;
 Crystal structure and physical properties of Eu Mo6 S8 single crystals at
 ambient pressure
;
_journal_name_full 'Journal of Solid State Chemistry'
_journal_page_first 62
_journal_page_last 69
_journal_volume 63
_journal_year 1986
_chemical_formula_sum 'Eu Mo6 S8'
_space_group_IT_number 148
_symmetry_space_group_name_Hall '-P 3*'
_symmetry_space_group_name_H-M 'R -3 :R'
_cell_angle_alpha 88.931
_cell_angle_beta 88.931
_cell_angle_gamma 88.931
_cell_formula_units_Z 1
_cell_length_a 6.5531
_cell_length_b 6.5531
_cell_length_c 6.5531
_cell_volume 281.265
_citation_journal_id_ASTM JSSCBI
_cod_data_source_file Pena_JSSCBI_1986_1127.cif
_cod_data_source_block Eu1Mo6S8
_cod_original_cell_volume 281.2654
_cod_original_sg_symbol_Hall '-R 3 (-y+z,x+z,-x+y+z)'
_cod_original_formula_sum 'Eu1 Mo6 S8'
_cod_database_code 1530564

loop_
_symmetry_equiv_pos_as_xyz
x,y,z
z,x,y
y,z,x
-x,-y,-z
-z,-x,-y
-y,-z,-x

loop_
_atom_site_label
_atom_site_type_symbol
_atom_site_fract_x
_atom_site_fract_y
_atom_site_fract_z
_atom_site_occupancy
_atom_site_U_iso_or_equiv
S2 S-2 0.2447 0.2447 0.2447 1 0.0
Eu1 Eu+2 0 0 0 0.998 0.0
S1 S-2 0.3822 0.1251 0.7436 1 0.0
Mo1 Mo+2 0.22863 0.41817 0.56278 1 0.0
